data_7060465
loop_
_publ_author_name
'Li, Hai-Ye'
'Pang, Xu-Hong'
'Tao, Ye'
'Huang, Fu-Ping'
'Zou, Hua-Hong'
'Liang, Fu-Pei'

_publ_section_title
;
 Regulating the solution structural integrity and slow magnetic relaxation
 behavior of two Dy6 clusters with a pyridine--triazole ligand
;
_journal_issue 16
_journal_name_full 'New Journal of Chemistry'
_journal_page_first 7096
_journal_page_last 7102
_journal_paper_doi 10.1039/D1NJ00140J
_journal_volume 45
_journal_year 2021
_chemical_formula_moiety 'C78 H72 Dy6 N36 O20, 2(C0.4 H1.2 N O2), 0.4(N)'
_chemical_formula_sum 'C78.8 H74.4 Dy6 N38.4 O24'
_chemical_formula_weight 2918.36
_space_group_crystal_system triclinic
_space_group_IT_number 2
_space_group_name_Hall '-P 1'
_space_group_name_H-M_alt 'P -1'
_atom_sites_solution_hydrogens mixed
_atom_sites_solution_primary heavy
_audit_creation_date 2021-02-28
_audit_creation_method
;
Olex2 1.3
(compiled 2020.06.28 svn.raecde09e for OlexSys, GUI svn.r6132)
;
_audit_update_record
;
2021-02-28 deposited with the CCDC.	2021-03-19 downloaded from the CCDC.
;
_cell_angle_alpha 83.756(5)
_cell_angle_beta 75.623(4)
_cell_angle_gamma 88.170(5)
_cell_formula_units_Z 1
_cell_length_a 12.446(4)
_cell_length_b 13.401(5)
_cell_length_c 15.377(5)
_cell_measurement_reflns_used 9587
_cell_measurement_temperature 296.15
_cell_measurement_theta_max 26.495
_cell_measurement_theta_min 2.426
_cell_volume 2469.6(15)
_computing_cell_refinement 'SAINT v8.27A (Bruker, 2012)'
_computing_data_collection 'Bruker SMART APEX II'
_computing_data_reduction 'SAINT v8.27A (Bruker, 2012)'
_computing_molecular_graphics 'Olex2 1.3 (Dolomanov et al., 2009)'
_computing_publication_material 'Olex2 1.3 (Dolomanov et al., 2009)'
_computing_structure_refinement 'SHELXL 2018/3 (Sheldrick, 2015)'
_computing_structure_solution 'SHELXS  (Sheldrick, 2008)'
_diffrn_ambient_temperature 296.15
_diffrn_measured_fraction_theta_full 0.994
_diffrn_measured_fraction_theta_max 0.991
_diffrn_measurement_device_type 'Bruker APEX-II CCD'
_diffrn_measurement_method '\f and \w scans'
_diffrn_radiation_monochromator graphite
_diffrn_radiation_type MoK\a
_diffrn_radiation_wavelength 0.71073
_diffrn_reflns_av_R_equivalents 0.0255
_diffrn_reflns_av_unetI/netI 0.0265
_diffrn_reflns_Laue_measured_fraction_full 0.994
_diffrn_reflns_Laue_measured_fraction_max 0.991
_diffrn_reflns_limit_h_max 15
_diffrn_reflns_limit_h_min -15
_diffrn_reflns_limit_k_max 16
_diffrn_reflns_limit_k_min -16
_diffrn_reflns_limit_l_max 19
_diffrn_reflns_limit_l_min -19
_diffrn_reflns_number 30325
_diffrn_reflns_point_group_measured_fraction_full 0.994
_diffrn_reflns_point_group_measured_fraction_max 0.991
_diffrn_reflns_theta_full 25.242
_diffrn_reflns_theta_max 26.521
_diffrn_reflns_theta_min 1.529
_diffrn_source_current 30.0
_diffrn_source_power 1.5
_diffrn_source_voltage 50.0
_diffrn_standards_number 0
_exptl_absorpt_coefficient_mu 4.571
_exptl_absorpt_correction_T_max 0.4603
_exptl_absorpt_correction_T_min 0.3871
_exptl_absorpt_correction_type multi-scan
_exptl_absorpt_process_details SADABS
_exptl_crystal_colour 'metallic light yellow'
_exptl_crystal_colour_lustre metallic
_exptl_crystal_colour_modifier light
_exptl_crystal_colour_primary yellow
_exptl_crystal_density_diffrn 1.962
_exptl_crystal_description block
_exptl_crystal_F_000 1404
_exptl_crystal_size_max 0.34
_exptl_crystal_size_mid 0.18
_exptl_crystal_size_min 0.17
_refine_diff_density_max 1.439
_refine_diff_density_min -1.194
_refine_diff_density_rms 0.112
_refine_ls_extinction_method none
_refine_ls_goodness_of_fit_ref 1.045
_refine_ls_hydrogen_treatment constr
_refine_ls_matrix_type full
_refine_ls_number_parameters 703
_refine_ls_number_reflns 10172
_refine_ls_number_restraints 86
_refine_ls_restrained_S_all 1.091
_refine_ls_R_factor_all 0.0277
_refine_ls_R_factor_gt 0.0239
_refine_ls_shift/su_max 0.003
_refine_ls_shift/su_mean 0.000
_refine_ls_structure_factor_coef Fsqd
_refine_ls_weighting_details 'w=1/[\s^2^(Fo^2^)+(0.0294P)^2^+5.5339P] where P=(Fo^2^+2Fc^2^)/3'
_refine_ls_weighting_scheme calc
_refine_ls_wR_factor_gt 0.0625
_refine_ls_wR_factor_ref 0.0654
_reflns_Friedel_coverage 0.000
_reflns_number_gt 9216
_reflns_number_total 10172
_reflns_threshold_expression 'I > 2\s(I)'
_cod_data_source_file d1nj00140j2.cif
_cod_data_source_block aaaa
_cod_depositor_comments 'Adding full bibliography for 7060465--7060467.cif.'
_cod_original_cell_volume 2469.5(15)
_cod_original_formula_sum 'C78.80 H74.40 Dy6 N38.40 O24'
_cod_database_code 7060465
_shelx_shelxl_version_number 2018/3
_shelx_space_group_comment
;
The symmetry employed for this shelxl refinement is uniquely defined
by the following loop, which should always be used as a source of
symmetry information in preference to the above space-group names.
They are only intended as comments.
;
_shelx_estimated_absorpt_t_max 0.7788
_shelx_estimated_absorpt_t_min 0.4545
_olex2_refinement_description
;
1. Fixed Uiso
 At 1.2 times of:
  All C(H) groups, All C(H,H) groups
 At 1.5 times of:
  All C(H,H,H) groups, All O(H,H,H) groups
2. Restrained distances
 N19-C40
 2 with sigma of 0.02
 C40-N19
 1.55 with sigma of 0.02
 C36A-N18
 1.6 with sigma of 0.02
 O12-N19
 1.4 with sigma of 0.02
 N17A-O8 = N17A-O7 = N17A-O6A
 1.34 with sigma of 0.02
 C36-N18 = C37A-N18
 1.6 with sigma of 0.02
3. Restrained planarity
 O7, O8, O6A, N17A
 with sigma of 0.1
4. Rigid bond restraints
 O5, C35
 with sigma for 1-2 distances of 0.001 and sigma for 1-3 distances of 0.001
 O7, O8, N17, N17
 with sigma for 1-2 distances of 0.001 and sigma for 1-3 distances of 0.001
5. Uiso/Uaniso restraints and constraints
Uanis(N21) \\sim Ueq, Uanis(C40) \\sim Ueq, Uanis(O12) \\sim Ueq, Uanis(N19)
\\sim Ueq, Uanis(O11) \\sim Ueq, Uanis(O13) \\sim Ueq: with sigma of 0.01 and
sigma for terminal atoms of 0.02
Uanis(C34) \\sim Ueq, Uanis(C39) \\sim Ueq: with sigma of 0.005 and sigma for
terminal atoms of 0.01
Uanis(C36A) \\sim Ueq, Uanis(C36) \\sim Ueq, Uanis(C37A) \\sim Ueq, Uanis(C37)
\\sim Ueq: with sigma of 0.01 and sigma for terminal atoms of 0.02
Uanis(C36) = Uanis(C36A)
Uanis(O6) = Uanis(O6A)
Uanis(N17) = Uanis(N17A)
Uanis(C37) = Uanis(C37A)
6. Others
 Sof(O6A)=1-FVAR(1)
 Sof(O6)=FVAR(1)
 Sof(N17A)=1-FVAR(2)
 Sof(N17)=FVAR(2)
 Sof(C36A)=Sof(H36D)=Sof(H36E)=Sof(H36F)=Sof(C37A)=Sof(H37D)=Sof(H37E)=
 Sof(H37F)=1-FVAR(3)
 Sof(C36)=Sof(H36A)=Sof(H36B)=Sof(H36C)=Sof(C37)=Sof(H37A)=Sof(H37B)=Sof(H37C)=
 FVAR(3)
 Fixed Sof: O11(0.8) O12(0.4) O13(0.8) H12A(0.4) H40A(0.4) H40B(0.4) C40(0.4)
 N21(0.2)
 Fixed X: H36D(0.965489) H36E(1.086849) H36F(1.03725) H12A(0.49358)
 H40A(0.42948) H40B(0.39848)
 Fixed Y: H36D(0.60145) H36E(0.55877) H36F(0.597569) H12A(0.589509)
 H40A(0.64845) H40B(0.66471)
 Fixed Z: H36D(0.363891) H36E(0.3467) H36F(0.26487) H12A(0.09556)
 H40A(0.17558) H40B(0.08224)
7.a Secondary CH2 refined with riding coordinates:
 C8(H8A,H8B), C23(H23A,H23B)
7.b Aromatic/amide H refined with riding coordinates:
 C1(H1), C2(H2), C3(H3), C4(H4), C12(H12), C13(H13), C14(H14), C15(H15),
 C16(H16), C17(H17), C18(H18), C19(H19), C27(H27), C28(H28), C29(H29), C30(H30),
  C35(H35)
7.c Idealised Me refined as rotating group:
 C32(H32A,H32B,H32C), C34(H34A,H34B,H34C), C39(H39A,H39B,H39C), C36(H36A,H36B,
 H36C), C37(H37A,H37B,H37C), C37A(H37D,H37E,H37F)
;
_olex2_submission_special_instructions 'No special instructions were received'

loop_
_space_group_symop_operation_xyz
'x, y, z'
'-x, -y, -z'

loop_
_atom_site_label
_atom_site_type_symbol
_atom_site_fract_x
_atom_site_fract_y
_atom_site_fract_z
_atom_site_U_iso_or_equiv
_atom_site_adp_type
_atom_site_occupancy
_atom_site_site_symmetry_order
_atom_site_calc_flag
_atom_site_refinement_flags_posn
_atom_site_refinement_flags_adp
_atom_site_refinement_flags_occupancy
_atom_site_disorder_assembly
_atom_site_disorder_group
Dy1 Dy 0.77229(2) 0.73979(2) 0.64870(2) 0.02389(5) Uani 1 1 d . . . . .
Dy2 Dy 0.84780(2) 0.96944(2) 0.43459(2) 0.02196(5) Uani 1 1 d . . . . .
Dy3 Dy 0.98460(2) 1.20068(2) 0.23649(2) 0.02437(5) Uani 1 1 d . . . . .
O1 O 0.7801(2) 0.6225(2) 0.77392(19) 0.0341(6) Uani 1 1 d . . . . .
O2 O 0.8984(2) 0.6684(2) 0.85090(19) 0.0355(6) Uani 1 1 d . . . . .
O3 O 0.9784(2) 0.70224(19) 0.65844(18) 0.0304(6) Uani 1 1 d . . . . .
O4 O 0.9095(2) 0.6271(2) 0.5660(2) 0.0410(7) Uani 1 1 d . . . . .
O5 O 0.9849(3) 0.8590(3) 0.3541(2) 0.0500(8) Uani 1 1 d . U . . .
O7 O 0.9931(2) 1.08485(19) 0.35903(17) 0.0283(5) Uani 1 1 d D U . . .
O8 O 1.1080(2) 1.13832(19) 0.44242(18) 0.0304(5) Uani 1 1 d D U . . .
O9 O 1.1197(3) 1.0853(3) 0.1575(2) 0.0445(8) Uani 1 1 d . . . . .
O10 O 1.1910(2) 1.1651(2) 0.24569(18) 0.0317(6) Uani 1 1 d . . . . .
N1 N 0.5734(3) 0.7472(3) 0.7615(2) 0.0327(7) Uani 1 1 d . . . . .
N2 N 0.5082(3) 0.9874(3) 0.6498(2) 0.0370(8) Uani 1 1 d . . . . .
N3 N 0.6587(3) 0.8896(2) 0.6230(2) 0.0290(7) Uani 1 1 d . . . . .
N4 N 0.6789(3) 0.9725(2) 0.5601(2) 0.0290(7) Uani 1 1 d . . . . .
N5 N 0.6298(3) 1.2575(3) 0.4044(2) 0.0339(7) Uani 1 1 d . . . . .
N6 N 0.7495(3) 1.1306(2) 0.4147(2) 0.0299(7) Uani 1 1 d . . . . .
N7 N 0.7990(3) 1.1978(2) 0.3430(2) 0.0290(7) Uani 1 1 d . . . . .
N8 N 0.8516(3) 1.3577(3) 0.2143(2) 0.0348(7) Uani 1 1 d . . . . .
N9 N 0.6692(3) 0.5846(2) 0.6198(2) 0.0313(7) Uani 1 1 d . . . . .
N10 N 0.6738(3) 0.6850(3) 0.3878(2) 0.0345(7) Uani 1 1 d . . . . .
N11 N 0.7329(3) 0.7474(2) 0.4978(2) 0.0291(7) Uani 1 1 d . . . . .
N12 N 0.7445(3) 0.8210(2) 0.4261(2) 0.0290(7) Uani 1 1 d . . . . .
N13 N 0.7942(3) 0.9568(2) 0.1461(2) 0.0323(7) Uani 1 1 d . . . . .
N14 N 0.8220(3) 0.9794(2) 0.2813(2) 0.0297(7) Uani 1 1 d . . . . .
N15 N 0.8766(3) 1.0540(2) 0.2198(2) 0.0287(7) Uani 1 1 d . . . . .
N16 N 0.9544(3) 1.1888(3) 0.0737(2) 0.0346(7) Uani 1 1 d . . . . .
N18 N 1.0851(5) 0.7186(4) 0.3262(4) 0.091(2) Uani 1 1 d D . . . .
C1 C 0.5311(4) 0.6793(3) 0.8325(3) 0.0424(10) Uani 1 1 d . . . . .
H1 H 0.575037 0.624263 0.843420 0.051 Uiso 1 1 calc R U . . .
C2 C 0.4281(4) 0.6862(4) 0.8894(3) 0.0512(12) Uani 1 1 d . . . . .
H2 H 0.402960 0.636798 0.936987 0.061 Uiso 1 1 calc R U . . .
C3 C 0.3626(4) 0.7676(4) 0.8747(4) 0.0581(14) Uani 1 1 d . . . . .
H3 H 0.292219 0.774462 0.912277 0.070 Uiso 1 1 calc R U . . .
C4 C 0.4032(4) 0.8395(4) 0.8028(3) 0.0480(12) Uani 1 1 d . . . . .
H4 H 0.360382 0.895156 0.791125 0.058 Uiso 1 1 calc R U . . .
C5 C 0.5084(3) 0.8269(3) 0.7491(3) 0.0324(8) Uani 1 1 d . . . . .
C6 C 0.5576(3) 0.9022(3) 0.6732(3) 0.0308(8) Uani 1 1 d . . . . .
C7 C 0.5859(3) 1.0278(3) 0.5793(3) 0.0318(8) Uani 1 1 d . . . . .
C8 C 0.5640(3) 1.1260(3) 0.5293(3) 0.0392(10) Uani 1 1 d . . . . .
H8A H 0.496567 1.118257 0.509969 0.047 Uiso 1 1 calc R U . . .
H8B H 0.548507 1.175487 0.572427 0.047 Uiso 1 1 calc R U . . .
C9 C 0.6498(3) 1.1698(3) 0.4486(3) 0.0293(8) Uani 1 1 d . . . . .
C10 C 0.7246(3) 1.2710(3) 0.3396(3) 0.0287(8) Uani 1 1 d . . . . .
C11 C 0.7502(3) 1.3571(3) 0.2718(3) 0.0310(8) Uani 1 1 d . . . . .
C12 C 0.6748(4) 1.4364(4) 0.2700(3) 0.0446(11) Uani 1 1 d . . . . .
H12 H 0.604764 1.433307 0.309660 0.053 Uiso 1 1 calc R U . . .
C13 C 0.7062(5) 1.5191(4) 0.2086(4) 0.0557(13) Uani 1 1 d . . . . .
H13 H 0.658207 1.573488 0.206870 0.067 Uiso 1 1 calc R U . . .
C14 C 0.8100(5) 1.5203(4) 0.1493(4) 0.0565(13) Uani 1 1 d . . . . .
H14 H 0.833150 1.575389 0.107149 0.068 Uiso 1 1 calc R U . . .
C15 C 0.8784(4) 1.4379(4) 0.1541(3) 0.0485(11) Uani 1 1 d . . . . .
H15 H 0.947225 1.438366 0.112954 0.058 Uiso 1 1 calc R U . . .
C16 C 0.6368(4) 0.5040(3) 0.6803(3) 0.0395(10) Uani 1 1 d . . . . .
H16 H 0.642810 0.506597 0.739090 0.047 Uiso 1 1 calc R U . . .
C17 C 0.5948(4) 0.4170(3) 0.6594(3) 0.0449(11) Uani 1 1 d . . . . .
H17 H 0.569916 0.364392 0.703833 0.054 Uiso 1 1 calc R U . . .
C18 C 0.5911(4) 0.4108(3) 0.5721(3) 0.0421(10) Uani 1 1 d . . . . .
H18 H 0.565732 0.352824 0.555717 0.051 Uiso 1 1 calc R U . . .
C19 C 0.6257(4) 0.4922(3) 0.5082(3) 0.0376(9) Uani 1 1 d . . . . .
H19 H 0.625033 0.489153 0.448167 0.045 Uiso 1 1 calc R U . . .
C20 C 0.6614(3) 0.5784(3) 0.5351(3) 0.0301(8) Uani 1 1 d . . . . .
C21 C 0.6900(3) 0.6696(3) 0.4721(3) 0.0299(8) Uani 1 1 d . . . . .
C22 C 0.7090(3) 0.7804(3) 0.3630(3) 0.0287(8) Uani 1 1 d . . . . .
C23 C 0.7004(4) 0.8347(3) 0.2743(3) 0.0360(9) Uani 1 1 d . . . . .
H23A H 0.714089 0.786100 0.230420 0.043 Uiso 1 1 calc R U . . .
H23B H 0.624275 0.857427 0.281128 0.043 Uiso 1 1 calc R U . . .
C24 C 0.7741(3) 0.9231(3) 0.2345(3) 0.0286(8) Uani 1 1 d . . . . .
C25 C 0.8576(3) 1.0378(3) 0.1416(3) 0.0286(8) Uani 1 1 d . . . . .
C26 C 0.9041(3) 1.1054(3) 0.0603(3) 0.0305(8) Uani 1 1 d . . . . .
C27 C 0.8992(4) 1.0832(3) -0.0249(3) 0.0380(9) Uani 1 1 d . . . . .
H27 H 0.863286 1.025723 -0.031592 0.046 Uiso 1 1 calc R U . . .
C28 C 0.9485(5) 1.1480(4) -0.0999(3) 0.0497(12) Uani 1 1 d . . . . .
H28 H 0.948210 1.134123 -0.157765 0.060 Uiso 1 1 calc R U . . .
C29 C 0.9980(5) 1.2335(4) -0.0861(3) 0.0594(14) Uani 1 1 d . . . . .
H29 H 1.029732 1.279444 -0.134861 0.071 Uiso 1 1 calc R U . . .
C30 C 1.0002(4) 1.2508(4) 0.0009(3) 0.0482(12) Uani 1 1 d . . . . .
H30 H 1.035268 1.308175 0.008730 0.058 Uiso 1 1 calc R U . . .
C31 C 0.8274(3) 0.6107(3) 0.8379(3) 0.0325(8) Uani 1 1 d . . . . .
C32 C 0.7969(6) 0.5184(5) 0.9042(4) 0.0719(18) Uani 1 1 d . . . . .
H32A H 0.735581 0.533778 0.952724 0.108 Uiso 1 1 calc R U . . .
H32B H 0.859314 0.497226 0.927958 0.108 Uiso 1 1 calc R U . . .
H32C H 0.776374 0.465596 0.874167 0.108 Uiso 1 1 calc R U . . .
C33 C 0.9888(3) 0.6437(3) 0.5979(3) 0.0348(9) Uani 1 1 d . . . . .
C34 C 1.1000(5) 0.5960(6) 0.5652(5) 0.082(2) Uani 1 1 d . U . . .
H34A H 1.096931 0.554277 0.518872 0.123 Uiso 1 1 calc R U . . .
H34B H 1.119685 0.555795 0.614523 0.123 Uiso 1 1 calc R U . . .
H34C H 1.154563 0.647333 0.541084 0.123 Uiso 1 1 calc R U . . .
C35 C 0.9962(6) 0.7682(4) 0.3519(4) 0.0660(16) Uani 1 1 d . U . . .
H35 H 0.931518 0.730663 0.371683 0.079 Uiso 1 1 calc R U . . .
C38 C 1.1955(3) 1.0961(3) 0.1952(3) 0.0364(9) Uani 1 1 d . . . . .
C39 C 1.2941(6) 1.0291(5) 0.1805(6) 0.087(2) Uani 1 1 d . U . . .
H39A H 1.294145 0.987628 0.235481 0.131 Uiso 1 1 calc R U . . .
H39B H 1.360284 1.068850 0.162370 0.131 Uiso 1 1 calc R U . . .
H39C H 1.291737 0.987346 0.134059 0.131 Uiso 1 1 calc R U . . .
O6 O 0.9322(4) 1.0811(4) 0.5073(3) 0.0580(11) Uani 0.847(5) 1 d . . P A 1
N17 N 1.0109(5) 1.1055(5) 0.4364(4) 0.0403(13) Uani 0.721(10) 1 d . U P A 1
C36 C 1.0981(19) 0.6108(9) 0.3199(16) 0.134(6) Uani 0.71(3) 1 d D U P B 1
H36A H 1.087298 0.576110 0.379363 0.201 Uiso 0.71(3) 1 calc R U P B 1
H36B H 1.171329 0.597036 0.284911 0.201 Uiso 0.71(3) 1 calc R U P B 1
H36C H 1.044234 0.588470 0.291227 0.201 Uiso 0.71(3) 1 calc R U P B 1
C37 C 1.1896(14) 0.7796(14) 0.3177(17) 0.134(6) Uani 0.71(3) 1 d . U P B 1
H37A H 1.168912 0.845190 0.336147 0.200 Uiso 0.71(3) 1 calc R U P B 1
H37B H 1.232173 0.785869 0.256124 0.200 Uiso 0.71(3) 1 calc R U P B 1
H37C H 1.233292 0.746163 0.355633 0.200 Uiso 0.71(3) 1 calc R U P B 1
O6A O 1.000000 1.000000 0.500000 0.0580(11) Uani 0.306(10) 2 d DS . P A 2
N17A N 1.0523(11) 1.0685(10) 0.4218(8) 0.0403(13) Uani 0.279(10) 1 d D . P A 2
C36A C 1.046(4) 0.6075(19) 0.321(4) 0.134(6) Uani 0.29(3) 1 d D U P B 2
H36D H 0.965489 0.601450 0.363891 0.201 Uiso 0.29(3) 1 d . U P B 2
H36E H 1.086849 0.558770 0.346700 0.201 Uiso 0.29(3) 1 d . U P B 2
H36F H 1.037251 0.597569 0.264870 0.201 Uiso 0.29(3) 1 d . U P B 2
C37A C 1.200(2) 0.751(4) 0.267(4) 0.134(6) Uani 0.29(3) 1 d D U P B 2
H37D H 1.196958 0.819877 0.241894 0.200 Uiso 0.29(3) 1 calc R U P B 2
H37E H 1.222111 0.709271 0.218287 0.200 Uiso 0.29(3) 1 calc R U P B 2
H37F H 1.253747 0.744806 0.302494 0.200 Uiso 0.29(3) 1 calc R U P B 2
O11 O 0.5202(17) 0.8541(17) 0.0917(13) 0.298(9) Uani 0.8 1 d . U P C 1
O12 O 0.5201(17) 0.6410(13) 0.0850(12) 0.120(6) Uani 0.4 1 d D U P C 1
O13 O 0.6876(12) 0.7689(11) 0.0254(8) 0.206(5) Uani 0.8 1 d . U P C 1
H12A H 0.493580 0.589509 0.095560 0.309 Uiso 0.4 1 d . U P D 1
H40A H 0.429480 0.648450 0.175580 0.309 Uiso 0.4 1 d . U P E 1
H40B H 0.398480 0.664710 0.082240 0.309 Uiso 0.4 1 d . U P F 1
N19 N 0.5527(11) 0.7473(11) 0.0771(8) 0.178(4) Uani 1 1 d D U . C 1
C40 C 0.452(2) 0.6450(18) 0.1131(18) 0.109(8) Uani 0.4 1 d D U P C 1
N21 N 0.415(3) 0.711(4) 0.124(2) 0.114(12) Uani 0.2 1 d . U P G 2

loop_
_atom_site_aniso_label
_atom_site_aniso_U_11
_atom_site_aniso_U_22
_atom_site_aniso_U_33
_atom_site_aniso_U_23
_atom_site_aniso_U_13
_atom_site_aniso_U_12
Dy1 0.02392(9) 0.02357(9) 0.02474(9) -0.00258(6) -0.00679(6) -0.00171(6)
Dy2 0.02307(9) 0.02202(8) 0.02168(9) -0.00481(6) -0.00585(6) -0.00205(6)
Dy3 0.02630(9) 0.02581(9) 0.02126(9) -0.00262(6) -0.00604(7) -0.00186(6)
O1 0.0336(15) 0.0343(15) 0.0353(15) 0.0015(12) -0.0119(12) -0.0049(11)
O2 0.0376(15) 0.0381(15) 0.0307(15) -0.0002(12) -0.0090(12) -0.0067(12)
O3 0.0348(14) 0.0274(13) 0.0295(14) -0.0072(11) -0.0066(11) -0.0002(11)
O4 0.0342(15) 0.0453(17) 0.0499(18) -0.0262(14) -0.0143(14) 0.0056(13)
O5 0.053(2) 0.0479(16) 0.0487(19) -0.0153(15) -0.0083(16) 0.0110(15)
O7 0.0273(13) 0.0295(13) 0.0265(12) 0.0009(10) -0.0051(10) -0.0009(10)
O8 0.0316(13) 0.0287(13) 0.0308(14) 0.0015(11) -0.0096(10) -0.0010(10)
O9 0.0390(17) 0.057(2) 0.0436(18) -0.0282(15) -0.0123(14) 0.0036(14)
O10 0.0358(15) 0.0308(14) 0.0290(14) -0.0069(11) -0.0071(11) -0.0023(11)
N1 0.0285(16) 0.0346(18) 0.0331(18) -0.0015(14) -0.0045(14) -0.0025(13)
N2 0.0297(17) 0.0341(18) 0.041(2) 0.0027(15) 0.0002(15) 0.0053(14)
N3 0.0265(16) 0.0299(16) 0.0282(16) 0.0016(13) -0.0043(13) 0.0008(13)
N4 0.0278(16) 0.0280(16) 0.0287(16) 0.0000(13) -0.0035(13) 0.0018(12)
N5 0.0314(17) 0.0348(18) 0.0333(18) -0.0008(14) -0.0053(14) 0.0039(14)
N6 0.0291(16) 0.0251(16) 0.0324(17) -0.0019(13) -0.0019(13) -0.0010(12)
N7 0.0290(16) 0.0253(15) 0.0309(17) -0.0021(13) -0.0048(13) 0.0023(12)
N8 0.0375(19) 0.0350(18) 0.0309(18) 0.0002(14) -0.0084(15) 0.0023(14)
N9 0.0348(17) 0.0274(16) 0.0332(18) -0.0023(13) -0.0110(14) -0.0055(13)
N10 0.0412(19) 0.0322(17) 0.0329(18) -0.0027(14) -0.0137(15) -0.0101(14)
N11 0.0339(17) 0.0266(16) 0.0286(16) -0.0025(13) -0.0102(13) -0.0077(13)
N12 0.0352(17) 0.0266(16) 0.0269(16) -0.0005(13) -0.0106(14) -0.0071(13)
N13 0.0382(18) 0.0333(17) 0.0283(17) -0.0069(14) -0.0116(14) -0.0054(14)
N14 0.0350(17) 0.0296(16) 0.0262(16) -0.0017(13) -0.0103(13) -0.0075(13)
N15 0.0337(17) 0.0290(16) 0.0231(15) -0.0017(12) -0.0065(13) -0.0061(13)
N16 0.0413(19) 0.0359(18) 0.0271(17) -0.0010(14) -0.0094(14) -0.0059(15)
N18 0.093(4) 0.077(4) 0.084(4) 0.002(3) 0.007(3) 0.040(3)
C1 0.036(2) 0.041(2) 0.045(3) 0.008(2) -0.0053(19) 0.0003(18)
C2 0.045(3) 0.054(3) 0.045(3) 0.011(2) 0.002(2) -0.004(2)
C3 0.036(2) 0.067(3) 0.055(3) 0.009(3) 0.012(2) 0.006(2)
C4 0.032(2) 0.052(3) 0.050(3) 0.005(2) 0.002(2) 0.007(2)
C5 0.0253(19) 0.039(2) 0.032(2) -0.0008(17) -0.0049(16) -0.0018(16)
C6 0.0261(18) 0.034(2) 0.031(2) -0.0004(16) -0.0057(15) 0.0010(15)
C7 0.0243(18) 0.031(2) 0.037(2) -0.0075(16) -0.0002(16) 0.0014(15)
C8 0.030(2) 0.037(2) 0.041(2) 0.0031(18) 0.0042(18) 0.0058(17)
C9 0.0291(19) 0.0269(18) 0.031(2) -0.0028(15) -0.0066(16) 0.0042(15)
C10 0.0285(19) 0.0295(19) 0.0301(19) -0.0050(15) -0.0103(15) 0.0014(15)
C11 0.034(2) 0.033(2) 0.029(2) -0.0048(16) -0.0131(16) 0.0020(16)
C12 0.045(3) 0.046(3) 0.042(2) 0.002(2) -0.013(2) 0.010(2)
C13 0.065(3) 0.044(3) 0.057(3) 0.006(2) -0.020(3) 0.019(2)
C14 0.063(3) 0.046(3) 0.054(3) 0.020(2) -0.014(3) 0.002(2)
C15 0.049(3) 0.048(3) 0.044(3) 0.012(2) -0.010(2) 0.000(2)
C16 0.045(2) 0.034(2) 0.042(2) 0.0013(18) -0.015(2) -0.0054(18)
C17 0.043(3) 0.033(2) 0.056(3) 0.008(2) -0.013(2) -0.0075(19)
C18 0.046(2) 0.024(2) 0.059(3) -0.0070(19) -0.018(2) -0.0046(17)
C19 0.044(2) 0.031(2) 0.042(2) -0.0065(18) -0.0153(19) -0.0067(17)
C20 0.0249(18) 0.0276(19) 0.039(2) -0.0037(16) -0.0096(16) -0.0032(14)
C21 0.0285(19) 0.0287(19) 0.034(2) -0.0046(16) -0.0099(16) -0.0061(15)
C22 0.0301(19) 0.0311(19) 0.0267(19) -0.0068(15) -0.0077(15) -0.0081(15)
C23 0.046(2) 0.037(2) 0.030(2) -0.0026(17) -0.0167(18) -0.0114(18)
C24 0.0329(19) 0.0308(19) 0.0253(18) -0.0063(15) -0.0112(15) -0.0014(15)
C25 0.0303(19) 0.0332(19) 0.0238(18) -0.0069(15) -0.0082(15) 0.0019(15)
C26 0.032(2) 0.034(2) 0.0257(19) -0.0014(15) -0.0092(15) 0.0018(16)
C27 0.047(2) 0.041(2) 0.029(2) -0.0073(17) -0.0119(18) -0.0028(18)
C28 0.072(3) 0.057(3) 0.022(2) -0.0038(19) -0.013(2) -0.004(2)
C29 0.086(4) 0.061(3) 0.027(2) 0.009(2) -0.009(2) -0.020(3)
C30 0.065(3) 0.047(3) 0.032(2) 0.005(2) -0.011(2) -0.017(2)
C31 0.030(2) 0.036(2) 0.029(2) 0.0007(16) -0.0047(16) -0.0029(16)
C32 0.095(5) 0.064(4) 0.059(4) 0.021(3) -0.030(3) -0.036(3)
C33 0.033(2) 0.033(2) 0.041(2) -0.0131(17) -0.0103(18) 0.0037(16)
C34 0.049(3) 0.112(5) 0.104(5) -0.076(4) -0.030(3) 0.030(3)
C35 0.084(4) 0.0494(18) 0.057(3) -0.007(3) -0.006(3) 0.025(3)
C38 0.034(2) 0.037(2) 0.040(2) -0.0168(18) -0.0064(18) 0.0020(17)
C39 0.068(4) 0.087(4) 0.127(6) -0.067(4) -0.043(4) 0.031(3)
O6 0.060(3) 0.072(3) 0.044(2) -0.014(2) -0.012(2) -0.014(2)
N17 0.038(3) 0.045(3) 0.044(2) -0.014(2) -0.016(3) 0.001(2)
C36 0.134(12) 0.092(6) 0.163(9) -0.024(6) -0.016(11) 0.072(7)
C37 0.108(8) 0.121(10) 0.146(13) 0.005(9) 0.006(9) 0.018(7)
O6A 0.060(3) 0.072(3) 0.044(2) -0.014(2) -0.012(2) -0.014(2)
N17A 0.038(3) 0.045(3) 0.044(2) -0.014(2) -0.016(3) 0.001(2)
C36A 0.134(12) 0.092(6) 0.163(9) -0.024(6) -0.016(11) 0.072(7)
C37A 0.108(8) 0.121(10) 0.146(13) 0.005(9) 0.006(9) 0.018(7)
O11 0.326(16) 0.322(16) 0.267(15) -0.068(13) -0.116(12) 0.145(14)
O12 0.124(9) 0.147(10) 0.101(9) 0.010(7) -0.062(8) 0.010(8)
O13 0.201(11) 0.228(11) 0.152(9) -0.016(8) 0.019(8) 0.051(9)
N19 0.192(8) 0.227(9) 0.132(7) -0.025(7) -0.076(6) 0.066(7)
C40 0.115(11) 0.137(12) 0.080(10) 0.010(8) -0.042(9) 0.011(9)
N21 0.119(19) 0.15(2) 0.065(15) -0.024(15) -0.011(14) 0.032(16)

loop_
_atom_type_symbol
_atom_type_description
_atom_type_scat_dispersion_real
_atom_type_scat_dispersion_imag
_atom_type_scat_source
C C 0.0033 0.0016 'International Tables Vol C Tables 4.2.6.8 and 6.1.1.4'
H H 0.0000 0.0000 'International Tables Vol C Tables 4.2.6.8 and 6.1.1.4'
Dy Dy -0.1892 4.4098 'International Tables Vol C Tables 4.2.6.8 and 6.1.1.4'
N N 0.0061 0.0033 'International Tables Vol C Tables 4.2.6.8 and 6.1.1.4'
O O 0.0106 0.0060 'International Tables Vol C Tables 4.2.6.8 and 6.1.1.4'

loop_
_geom_angle_atom_site_label_1
_geom_angle_atom_site_label_2
_geom_angle_atom_site_label_3
_geom_angle
_geom_angle_site_symmetry_1
_geom_angle_site_symmetry_3
_geom_angle_publ_flag
O1 Dy1 O3 68.41(9) . . ?
O1 Dy1 O4 83.21(11) . . ?
O1 Dy1 N1 74.78(10) . . ?
O1 Dy1 N3 135.46(10) . . ?
O1 Dy1 N9 77.27(10) . . ?
O1 Dy1 N11 140.40(10) . . ?
O3 Dy1 N1 137.73(10) . . ?
O4 Dy1 O3 50.57(9) . . ?
O4 Dy1 N1 143.83(11) . . ?
O4 Dy1 N3 140.98(11) . . ?
O4 Dy1 N9 71.38(10) . . ?
O4 Dy1 N11 75.41(11) . . ?
O8 Dy1 O1 135.16(9) 2_776 . ?
O8 Dy1 O3 69.44(9) 2_776 . ?
O8 Dy1 O4 81.79(11) 2_776 . ?
O8 Dy1 N1 133.68(10) 2_776 . ?
O8 Dy1 N3 72.70(10) 2_776 . ?
O8 Dy1 N9 135.16(10) 2_776 . ?
O8 Dy1 N11 74.47(10) 2_776 . ?
O10 Dy1 O1 75.19(10) 2_776 . ?
O10 Dy1 O3 72.24(9) 2_776 . ?
O10 Dy1 O4 122.82(10) 2_776 . ?
O10 Dy1 O8 78.16(10) 2_776 2_776 ?
O10 Dy1 N1 79.00(10) 2_776 . ?
O10 Dy1 N3 80.63(11) 2_776 . ?
O10 Dy1 N9 146.67(10) 2_776 . ?
O10 Dy1 N11 144.28(10) 2_776 . ?
N3 Dy1 O3 136.90(9) . . ?
N3 Dy1 N1 64.15(10) . . ?
N3 Dy1 N9 107.15(11) . . ?
N3 Dy1 N11 69.67(11) . . ?
N9 Dy1 O3 114.00(9) . . ?
N9 Dy1 N1 75.93(11) . . ?
N11 Dy1 O3 117.40(10) . . ?
N11 Dy1 N1 104.10(11) . . ?
N11 Dy1 N9 64.51(10) . . ?
O5 Dy2 O8 78.60(11) . 2_776 ?
O5 Dy2 N4 143.19(11) . . ?
O5 Dy2 N6 142.30(11) . . ?
O5 Dy2 N12 75.28(12) . . ?
O5 Dy2 N14 73.71(12) . . ?
O5 Dy2 O6A 80.72(9) . . ?
O7 Dy2 O5 78.39(11) . . ?
O7 Dy2 O8 113.39(9) . 2_776 ?
O7 Dy2 N4 136.16(10) . . ?
O7 Dy2 N6 76.00(10) . . ?
O7 Dy2 N12 146.75(10) . . ?
O7 Dy2 N14 80.42(10) . . ?
O7 Dy2 O6A 58.53(6) . . ?
O8 Dy2 N4 75.35(10) 2_776 . ?
O8 Dy2 N6 137.35(10) 2_776 . ?
O8 Dy2 N12 80.89(10) 2_776 . ?
O8 Dy2 N14 145.77(10) 2_776 . ?
O8 Dy2 O6A 56.50(6) 2_776 . ?
N6 Dy2 N4 71.46(11) . . ?
N12 Dy2 N4 75.28(11) . . ?
N12 Dy2 N6 114.72(11) . . ?
N12 Dy2 N14 72.99(11) . . ?
N14 Dy2 N4 117.34(11) . . ?
N14 Dy2 N6 75.10(11) . . ?
O6 Dy2 O5 110.49(15) . . ?
O6 Dy2 O7 55.22(12) . . ?
O6 Dy2 O8 77.03(13) . 2_776 ?
O6 Dy2 N4 88.50(13) . . ?
O6 Dy2 N6 76.09(14) . . ?
O6 Dy2 N12 155.33(13) . . ?
O6 Dy2 N14 131.59(13) . . ?
O6A Dy2 N4 105.23(8) . . ?
O6A Dy2 N6 108.02(8) . . ?
O6A Dy2 N12 134.44(8) . . ?
O6A Dy2 N14 135.22(8) . . ?
O2 Dy3 O9 86.21(11) 2_776 . ?
O2 Dy3 O10 70.19(9) 2_776 . ?
O2 Dy3 N7 133.75(10) 2_776 . ?
O2 Dy3 N8 73.64(11) 2_776 . ?
O2 Dy3 N15 141.40(10) 2_776 . ?
O2 Dy3 N16 78.35(10) 2_776 . ?
O3 Dy3 O2 75.14(10) 2_776 2_776 ?
O3 Dy3 O7 75.99(10) 2_776 . ?
O3 Dy3 O9 122.84(10) 2_776 . ?
O3 Dy3 O10 72.13(9) 2_776 . ?
O3 Dy3 N7 80.78(10) 2_776 . ?
O3 Dy3 N8 80.70(10) 2_776 . ?
O3 Dy3 N15 143.32(10) 2_776 . ?
O3 Dy3 N16 149.09(10) 2_776 . ?
O7 Dy3 O2 135.12(9) . 2_776 ?
O7 Dy3 O9 81.43(11) . . ?
O7 Dy3 O10 68.63(9) . . ?
O7 Dy3 N7 72.94(10) . . ?
O7 Dy3 N8 133.40(10) . . ?
O7 Dy3 N15 75.11(10) . . ?
O7 Dy3 N16 134.86(10) . . ?
O9 Dy3 O10 50.73(9) . . ?
O9 Dy3 N7 139.62(11) . . ?
O9 Dy3 N8 144.23(11) . . ?
O9 Dy3 N15 74.15(11) . . ?
O9 Dy3 N16 70.26(11) . . ?
O10 Dy3 N8 139.06(10) . . ?
O10 Dy3 N16 113.13(10) . . ?
N7 Dy3 O10 137.07(10) . . ?
N7 Dy3 N8 63.80(10) . . ?
N7 Dy3 N15 69.48(11) . . ?
N7 Dy3 N16 107.29(11) . . ?
N15 Dy3 O10 116.49(10) . . ?
N15 Dy3 N8 103.66(11) . . ?
N15 Dy3 N16 63.92(10) . . ?
N16 Dy3 N8 76.80(11) . . ?
C31 O1 Dy1 139.7(3) . . ?
C31 O2 Dy3 136.2(3) . 2_776 ?
Dy3 O3 Dy1 107.58(10) 2_776 . ?
C33 O3 Dy1 89.5(2) . . ?
C33 O3 Dy3 162.8(3) . 2_776 ?
C33 O4 Dy1 99.0(2) . . ?
C35 O5 Dy2 135.9(4) . . ?
Dy3 O7 Dy2 124.35(11) . . ?
N17 O7 Dy2 92.0(3) . . ?
N17 O7 Dy3 126.1(3) . . ?
N17A O7 Dy2 95.4(5) . . ?
N17A O7 Dy3 138.8(5) . . ?
Dy1 O8 Dy2 124.06(11) 2_776 2_776 ?
N17 O8 Dy1 131.0(3) . 2_776 ?
N17 O8 Dy2 104.7(3) . 2_776 ?
C38 O9 Dy3 98.8(2) . . ?
Dy1 O10 Dy3 108.04(10) 2_776 . ?
C38 O10 Dy1 161.4(3) . 2_776 ?
C38 O10 Dy3 88.8(2) . . ?
C1 N1 Dy1 126.3(3) . . ?
C5 N1 Dy1 117.7(3) . . ?
C5 N1 C1 116.0(4) . . ?
C7 N2 C6 101.7(3) . . ?
N4 N3 Dy1 132.0(2) . . ?
C6 N3 Dy1 122.2(3) . . ?
C6 N3 N4 105.7(3) . . ?
N3 N4 Dy2 117.4(2) . . ?
C7 N4 Dy2 137.0(3) . . ?
C7 N4 N3 104.6(3) . . ?
C9 N5 C10 101.5(3) . . ?
N7 N6 Dy2 116.8(2) . . ?
C9 N6 Dy2 137.3(3) . . ?
C9 N6 N7 105.3(3) . . ?
N6 N7 Dy3 132.1(2) . . ?
C10 N7 Dy3 122.5(3) . . ?
C10 N7 N6 105.4(3) . . ?
C11 N8 Dy3 116.9(3) . . ?
C15 N8 Dy3 125.8(3) . . ?
C15 N8 C11 117.2(4) . . ?
C16 N9 Dy1 124.9(3) . . ?
C20 N9 Dy1 117.3(2) . . ?
C20 N9 C16 117.2(3) . . ?
C22 N10 C21 101.2(3) . . ?
N12 N11 Dy1 133.8(2) . . ?
C21 N11 Dy1 121.2(3) . . ?
C21 N11 N12 105.0(3) . . ?
N11 N12 Dy2 116.1(2) . . ?
C22 N12 Dy2 136.9(3) . . ?
C22 N12 N11 105.8(3) . . ?
C25 N13 C24 101.6(3) . . ?
N15 N14 Dy2 117.5(2) . . ?
C24 N14 Dy2 136.5(3) . . ?
C24 N14 N15 105.7(3) . . ?
N14 N15 Dy3 131.9(2) . . ?
C25 N15 Dy3 122.3(2) . . ?
C25 N15 N14 105.7(3) . . ?
C26 N16 Dy3 117.5(2) . . ?
C30 N16 Dy3 124.3(3) . . ?
C30 N16 C26 117.3(4) . . ?
C35 N18 C36 128.3(11) . . ?
C35 N18 C37 113.0(10) . . ?
C35 N18 C36A 105.4(17) . . ?
C35 N18 C37A 131.4(19) . . ?
C36 N18 C37 117.7(10) . . ?
C37A N18 C36A 117(3) . . ?
N1 C1 H1 117.8 . . ?
N1 C1 C2 124.5(4) . . ?
C2 C1 H1 117.8 . . ?
C1 C2 H2 120.8 . . ?
C1 C2 C3 118.5(4) . . ?
C3 C2 H2 120.8 . . ?
C2 C3 H3 120.5 . . ?
C2 C3 C4 118.9(4) . . ?
C4 C3 H3 120.5 . . ?
C3 C4 H4 120.7 . . ?
C5 C4 C3 118.7(4) . . ?
C5 C4 H4 120.7 . . ?
N1 C5 C4 123.4(4) . . ?
N1 C5 C6 115.3(3) . . ?
C4 C5 C6 121.3(4) . . ?
N2 C6 C5 125.2(4) . . ?
N3 C6 N2 114.2(4) . . ?
N3 C6 C5 120.6(3) . . ?
N2 C7 N4 113.8(4) . . ?
N2 C7 C8 120.1(3) . . ?
N4 C7 C8 126.1(3) . . ?
C7 C8 H8A 107.3 . . ?
C7 C8 H8B 107.3 . . ?
H8A C8 H8B 106.9 . . ?
C9 C8 C7 120.1(3) . . ?
C9 C8 H8A 107.3 . . ?
C9 C8 H8B 107.3 . . ?
N5 C9 C8 119.7(3) . . ?
N6 C9 N5 113.9(3) . . ?
N6 C9 C8 126.3(3) . . ?
N5 C10 C11 125.6(3) . . ?
N7 C10 N5 113.8(3) . . ?
N7 C10 C11 120.6(3) . . ?
N8 C11 C10 116.3(3) . . ?
N8 C11 C12 122.6(4) . . ?
C12 C11 C10 121.0(4) . . ?
C11 C12 H12 120.7 . . ?
C13 C12 C11 118.6(5) . . ?
C13 C12 H12 120.7 . . ?
C12 C13 H13 120.4 . . ?
C12 C13 C14 119.2(4) . . ?
C14 C13 H13 120.4 . . ?
C13 C14 H14 120.8 . . ?
C15 C14 C13 118.5(5) . . ?
C15 C14 H14 120.8 . . ?
N8 C15 C14 123.8(5) . . ?
N8 C15 H15 118.1 . . ?
C14 C15 H15 118.1 . . ?
N9 C16 H16 118.3 . . ?
N9 C16 C17 123.5(4) . . ?
C17 C16 H16 118.3 . . ?
C16 C17 H17 120.8 . . ?
C18 C17 C16 118.5(4) . . ?
C18 C17 H17 120.8 . . ?
C17 C18 H18 120.4 . . ?
C17 C18 C19 119.1(4) . . ?
C19 C18 H18 120.4 . . ?
C18 C19 H19 120.5 . . ?
C18 C19 C20 119.0(4) . . ?
C20 C19 H19 120.5 . . ?
N9 C20 C19 122.6(4) . . ?
N9 C20 C21 116.1(3) . . ?
C19 C20 C21 121.3(4) . . ?
N10 C21 C20 126.1(3) . . ?
N11 C21 N10 114.2(3) . . ?
N11 C21 C20 119.6(4) . . ?
N10 C22 C23 121.3(3) . . ?
N12 C22 N10 113.7(3) . . ?
N12 C22 C23 124.9(3) . . ?
C22 C23 H23A 107.5 . . ?
C22 C23 H23B 107.5 . . ?
H23A C23 H23B 107.0 . . ?
C24 C23 C22 119.2(3) . . ?
C24 C23 H23A 107.5 . . ?
C24 C23 H23B 107.5 . . ?
N13 C24 C23 121.8(3) . . ?
N14 C24 N13 113.0(3) . . ?
N14 C24 C23 125.2(3) . . ?
N13 C25 C26 126.0(3) . . ?
N15 C25 N13 114.0(3) . . ?
N15 C25 C26 120.0(3) . . ?
N16 C26 C25 115.7(3) . . ?
N16 C26 C27 122.7(4) . . ?
C27 C26 C25 121.6(4) . . ?
C26 C27 H27 120.5 . . ?
C28 C27 C26 119.1(4) . . ?
C28 C27 H27 120.5 . . ?
C27 C28 H28 120.9 . . ?
C29 C28 C27 118.2(4) . . ?
C29 C28 H28 120.9 . . ?
C28 C29 H29 120.2 . . ?
C28 C29 C30 119.7(4) . . ?
C30 C29 H29 120.2 . . ?
N16 C30 C29 123.1(4) . . ?
N16 C30 H30 118.5 . . ?
C29 C30 H30 118.5 . . ?
O1 C31 C32 116.9(4) . . ?
O2 C31 O1 125.8(4) . . ?
O2 C31 C32 117.2(4) . . ?
C31 C32 H32A 109.5 . . ?
C31 C32 H32B 109.5 . . ?
C31 C32 H32C 109.5 . . ?
H32A C32 H32B 109.5 . . ?
H32A C32 H32C 109.5 . . ?
H32B C32 H32C 109.5 . . ?
O3 C33 Dy1 64.8(2) . . ?
O3 C33 C34 117.9(4) . . ?
O4 C33 Dy1 56.1(2) . . ?
O4 C33 O3 120.8(4) . . ?
O4 C33 C34 121.3(4) . . ?
C34 C33 Dy1 176.1(4) . . ?
C33 C34 H34A 109.5 . . ?
C33 C34 H34B 109.5 . . ?
C33 C34 H34C 109.5 . . ?
H34A C34 H34B 109.5 . . ?
H34A C34 H34C 109.5 . . ?
H34B C34 H34C 109.5 . . ?
O5 C35 N18 128.3(7) . . ?
O5 C35 H35 115.8 . . ?
N18 C35 H35 115.8 . . ?
O9 C38 Dy3 56.1(2) . . ?
O9 C38 O10 120.7(4) . . ?
O9 C38 C39 120.6(4) . . ?
O10 C38 Dy3 65.4(2) . . ?
O10 C38 C39 118.7(4) . . ?
C39 C38 Dy3 171.5(4) . . ?
C38 C39 H39A 109.5 . . ?
C38 C39 H39B 109.5 . . ?
C38 C39 H39C 109.5 . . ?
H39A C39 H39B 109.5 . . ?
H39A C39 H39C 109.5 . . ?
H39B C39 H39C 109.5 . . ?
N17 O6 Dy2 93.9(3) . . ?
O7 N17 Dy2 59.6(2) . . ?
O7 N17 O8 122.2(5) . . ?
O8 N17 Dy2 158.5(4) . . ?
O6 N17 Dy2 58.5(3) . . ?
O6 N17 O7 115.6(4) . . ?
O6 N17 O8 121.7(5) . . ?
N18 C36 H36A 109.5 . . ?
N18 C36 H36B 109.5 . . ?
N18 C36 H36C 109.5 . . ?
H36A C36 H36B 109.5 . . ?
H36A C36 H36C 109.5 . . ?
H36B C36 H36C 109.5 . . ?
N18 C37 H37A 109.5 . . ?
N18 C37 H37B 109.5 . . ?
N18 C37 H37C 109.5 . . ?
H37A C37 H37B 109.5 . . ?
H37A C37 H37C 109.5 . . ?
H37B C37 H37C 109.5 . . ?
Dy2 O6A Dy2 180.0 2_776 . ?
N17A O6A Dy2 88.2(4) 2_776 . ?
N17A O6A Dy2 91.8(4) . . ?
N17A O6A N17A 180.0 . 2_776 ?
Dy2 N17A Dy2 117.9(4) 2_776 . ?
O7 N17A Dy2 56.6(4) . . ?
O7 N17A Dy2 173.6(8) . 2_776 ?
O7 N17A O6A 114.1(8) . . ?
O8 N17A Dy2 60.1(5) . 2_776 ?
O8 N17A Dy2 151.2(9) . . ?
O8 N17A O7 122.8(10) . . ?
O8 N17A O6A 112.6(8) . . ?
O6A N17A Dy2 57.7(4) . . ?
N18 C36A H36D 105(3) . . ?
N18 C36A H36E 112(4) . . ?
N18 C36A H36F 113(4) . . ?
H36D C36A H36E 104(5) . . ?
H36D C36A H36F 105(4) . . ?
H36E C36A H36F 116(4) . . ?
N18 C37A H37D 109.5 . . ?
N18 C37A H37E 109.5 . . ?
N18 C37A H37F 109.5 . . ?
H37D C37A H37E 109.5 . . ?
H37D C37A H37F 109.5 . . ?
H37E C37A H37F 109.5 . . ?
N19 O12 H12A 169(2) . . ?
C40 O12 H12A 69(3) . . ?
C40 O12 N19 100(2) . . ?
O11 N19 O13 97.1(13) . . ?
O11 N19 C40 121.7(16) . . ?
O12 N19 O11 148.9(16) . . ?
O12 N19 O13 114.0(13) . . ?
O12 N19 C40 27.2(11) . . ?
O13 N19 C40 141.2(16) . . ?
O12 C40 H12A 51(3) . . ?
O12 C40 H40A 123(3) . . ?
O12 C40 H40B 121(3) . . ?
O12 C40 N19 52.6(13) . . ?
H12A C40 H40A 115(3) . . ?
H12A C40 H40B 116(3) . . ?
H40A C40 H40B 114(3) . . ?
N19 C40 H12A 103(2) . . ?
N19 C40 H40A 102.0(17) . . ?
N19 C40 H40B 102.7(15) . . ?

loop_
_geom_bond_atom_site_label_1
_geom_bond_atom_site_label_2
_geom_bond_distance
_geom_bond_site_symmetry_2
_geom_bond_publ_flag
Dy1 O1 2.369(3) . ?
Dy1 O3 2.636(3) . ?
Dy1 O4 2.447(3) . ?
Dy1 O8 2.339(3) 2_776 ?
Dy1 O10 2.308(3) 2_776 ?
Dy1 N1 2.652(3) . ?
Dy1 N3 2.471(3) . ?
Dy1 N9 2.612(3) . ?
Dy1 N11 2.479(3) . ?
Dy2 O5 2.413(3) . ?
Dy2 O7 2.399(3) . ?
Dy2 O8 2.416(3) 2_776 ?
Dy2 N4 2.478(3) . ?
Dy2 N6 2.475(3) . ?
Dy2 N12 2.436(3) . ?
Dy2 N14 2.446(3) . ?
Dy2 O6 2.375(4) . ?
Dy2 O6A 2.4193(7) . ?
Dy3 O2 2.384(3) 2_776 ?
Dy3 O3 2.319(3) 2_776 ?
Dy3 O7 2.329(3) . ?
Dy3 O9 2.433(3) . ?
Dy3 O10 2.633(3) . ?
Dy3 N7 2.477(3) . ?
Dy3 N8 2.680(3) . ?
Dy3 N15 2.487(3) . ?
Dy3 N16 2.644(3) . ?
O1 C31 1.260(5) . ?
O2 C31 1.257(5) . ?
O3 C33 1.262(5) . ?
O4 C33 1.242(5) . ?
O5 C35 1.224(6) . ?
O7 N17 1.323(6) . ?
O7 N17A 1.349(12) . ?
O8 N17 1.326(6) . ?
O8 N17A 1.292(11) . ?
O9 C38 1.244(5) . ?
O10 C38 1.261(5) . ?
N1 C1 1.351(5) . ?
N1 C5 1.345(5) . ?
N2 C6 1.337(5) . ?
N2 C7 1.337(5) . ?
N3 N4 1.377(4) . ?
N3 C6 1.319(5) . ?
N4 C7 1.342(5) . ?
N5 C9 1.341(5) . ?
N5 C10 1.345(5) . ?
N6 N7 1.374(4) . ?
N6 C9 1.335(5) . ?
N7 C10 1.333(5) . ?
N8 C11 1.349(5) . ?
N8 C15 1.333(6) . ?
N9 C16 1.348(5) . ?
N9 C20 1.341(5) . ?
N10 C21 1.353(5) . ?
N10 C22 1.348(5) . ?
N11 N12 1.379(4) . ?
N11 C21 1.327(5) . ?
N12 C22 1.331(5) . ?
N13 C24 1.349(5) . ?
N13 C25 1.348(5) . ?
N14 N15 1.369(4) . ?
N14 C24 1.342(5) . ?
N15 C25 1.323(5) . ?
N16 C26 1.357(5) . ?
N16 C30 1.334(6) . ?
N18 C35 1.270(7) . ?
N18 C36 1.459(12) . ?
N18 C37 1.530(17) . ?
N18 C36A 1.60(2) . ?
N18 C37A 1.547(19) . ?
C1 H1 0.9300 . ?
C1 C2 1.368(6) . ?
C2 H2 0.9300 . ?
C2 C3 1.374(7) . ?
C3 H3 0.9300 . ?
C3 C4 1.389(7) . ?
C4 H4 0.9300 . ?
C4 C5 1.380(6) . ?
C5 C6 1.478(6) . ?
C7 C8 1.502(6) . ?
C8 H8A 0.9700 . ?
C8 H8B 0.9700 . ?
C8 C9 1.499(6) . ?
C10 C11 1.455(5) . ?
C11 C12 1.398(6) . ?
C12 H12 0.9300 . ?
C12 C13 1.374(7) . ?
C13 H13 0.9300 . ?
C13 C14 1.384(8) . ?
C14 H14 0.9300 . ?
C14 C15 1.379(7) . ?
C15 H15 0.9300 . ?
C16 H16 0.9300 . ?
C16 C17 1.392(6) . ?
C17 H17 0.9300 . ?
C17 C18 1.366(7) . ?
C18 H18 0.9300 . ?
C18 C19 1.389(6) . ?
C19 H19 0.9300 . ?
C19 C20 1.389(5) . ?
C20 C21 1.469(5) . ?
C22 C23 1.501(5) . ?
C23 H23A 0.9700 . ?
C23 H23B 0.9700 . ?
C23 C24 1.501(5) . ?
C25 C26 1.464(5) . ?
C26 C27 1.392(6) . ?
C27 H27 0.9300 . ?
C27 C28 1.387(6) . ?
C28 H28 0.9300 . ?
C28 C29 1.378(7) . ?
C29 H29 0.9300 . ?
C29 C30 1.389(7) . ?
C30 H30 0.9300 . ?
C31 C32 1.508(6) . ?
C32 H32A 0.9600 . ?
C32 H32B 0.9600 . ?
C32 H32C 0.9600 . ?
C33 C34 1.498(6) . ?
C34 H34A 0.9600 . ?
C34 H34B 0.9600 . ?
C34 H34C 0.9600 . ?
C35 H35 0.9300 . ?
C38 C39 1.483(7) . ?
C39 H39A 0.9600 . ?
C39 H39B 0.9600 . ?
C39 H39C 0.9600 . ?
O6 N17 1.292(7) . ?
C36 H36A 0.9600 . ?
C36 H36B 0.9600 . ?
C36 H36C 0.9600 . ?
C37 H37A 0.9600 . ?
C37 H37B 0.9600 . ?
C37 H37C 0.9600 . ?
O6A N17A 1.457(12) 2_776 ?
O6A N17A 1.457(12) . ?
C36A H36D 1.06(5) . ?
C36A H36E 0.93(5) . ?
C36A H36F 0.92(6) . ?
C37A H37D 0.9600 . ?
C37A H37E 0.9600 . ?
C37A H37F 0.9600 . ?
O11 N19 1.50(2) . ?
O12 H12A 0.758(19) . ?
O12 N19 1.477(15) . ?
O12 C40 0.85(3) . ?
O13 N19 1.689(17) . ?
N19 C40 1.830(14) . ?
C40 H12A 0.92(3) . ?
C40 H40A 0.94(3) . ?
C40 H40B 0.93(3) . ?

loop_
_geom_torsion_atom_site_label_1
_geom_torsion_atom_site_label_2
_geom_torsion_atom_site_label_3
_geom_torsion_atom_site_label_4
_geom_torsion
_geom_torsion_site_symmetry_1
_geom_torsion_site_symmetry_2
_geom_torsion_site_symmetry_3
_geom_torsion_site_symmetry_4
_geom_torsion_publ_flag
Dy1 O1 C31 O2 -3.2(7) . . . . ?
Dy1 O1 C31 C32 177.5(4) . . . . ?
Dy1 O3 C33 O4 -2.4(4) . . . . ?
Dy1 O3 C33 C34 176.8(5) . . . . ?
Dy1 O4 C33 O3 2.6(5) . . . . ?
Dy1 O4 C33 C34 -176.6(5) . . . . ?
Dy1 O8 N17 Dy2 132.7(9) 2_776 . . . ?
Dy1 O8 N17 O7 44.5(7) 2_776 . . . ?
Dy1 O8 N17 O6 -143.5(4) 2_776 . . . ?
Dy1 O8 N17A Dy2 -124.6(13) 2_776 . . . ?
Dy1 O8 N17A Dy2 141.1(6) 2_776 . . 2_776 ?
Dy1 O8 N17A O7 -45.5(16) 2_776 . . . ?
Dy1 O8 N17A O6A 171.9(4) 2_776 . . . ?
Dy1 O10 C38 Dy3 155.9(9) 2_776 . . . ?
Dy1 O10 C38 O9 165.2(6) 2_776 . . . ?
Dy1 O10 C38 C39 -15.7(12) 2_776 . . . ?
Dy1 N1 C1 C2 179.7(4) . . . . ?
Dy1 N1 C5 C4 179.8(4) . . . . ?
Dy1 N1 C5 C6 -0.7(5) . . . . ?
Dy1 N3 N4 Dy2 9.0(4) . . . . ?
Dy1 N3 N4 C7 179.3(3) . . . . ?
Dy1 N3 C6 N2 -179.9(3) . . . . ?
Dy1 N3 C6 C5 1.2(5) . . . . ?
Dy1 N9 C16 C17 -171.5(3) . . . . ?
Dy1 N9 C20 C19 168.8(3) . . . . ?
Dy1 N9 C20 C21 -12.8(4) . . . . ?
Dy1 N11 N12 Dy2 10.2(4) . . . . ?
Dy1 N11 N12 C22 -180.0(3) . . . . ?
Dy1 N11 C21 N10 -179.7(3) . . . . ?
Dy1 N11 C21 C20 2.3(5) . . . . ?
Dy2 O5 C35 N18 -158.1(5) . . . . ?
Dy2 O7 N17 O8 154.9(5) . . . . ?
Dy2 O7 N17 O6 -17.6(5) . . . . ?
Dy2 O7 N17A O8 -145.5(11) . . . . ?
Dy2 O7 N17A O6A -3.4(9) . . . . ?
Dy2 O8 N17 Dy2 -41.6(11) 2_776 . . . ?
Dy2 O8 N17 O7 -129.7(5) 2_776 . . . ?
Dy2 O8 N17 O6 42.3(6) 2_776 . . . ?
Dy2 O8 N17A Dy2 94.3(15) 2_776 . . . ?
Dy2 O8 N17A O7 173.4(11) 2_776 . . . ?
Dy2 O8 N17A O6A 30.7(9) 2_776 . . . ?
Dy2 N4 C7 N2 167.8(3) . . . . ?
Dy2 N4 C7 C8 -11.6(7) . . . . ?
Dy2 N6 N7 Dy3 -9.4(4) . . . . ?
Dy2 N6 N7 C10 171.9(2) . . . . ?
Dy2 N6 C9 N5 -169.7(3) . . . . ?
Dy2 N6 C9 C8 11.4(7) . . . . ?
Dy2 N12 C22 N10 167.0(3) . . . . ?
Dy2 N12 C22 C23 -16.8(6) . . . . ?
Dy2 N14 N15 Dy3 -8.6(4) . . . . ?
Dy2 N14 N15 C25 174.4(2) . . . . ?
Dy2 N14 C24 N13 -172.5(3) . . . . ?
Dy2 N14 C24 C23 10.5(6) . . . . ?
Dy2 O6 N17 O7 17.8(5) . . . . ?
Dy2 O6 N17 O8 -154.7(5) . . . . ?
Dy2 O6A N17A Dy2 180.000(1) 2_776 . . . ?
Dy2 O6A N17A Dy2 180.000(2) . . . 2_776 ?
Dy2 O6A N17A O7 -176.7(9) 2_776 . . . ?
Dy2 O6A N17A O7 3.3(9) . . . . ?
Dy2 O6A N17A O8 -30.7(9) 2_776 . . . ?
Dy2 O6A N17A O8 149.3(9) . . . . ?
Dy3 O2 C31 O1 -16.7(7) 2_776 . . . ?
Dy3 O2 C31 C32 162.6(4) 2_776 . . . ?
Dy3 O3 C33 Dy1 -173.9(9) 2_776 . . . ?
Dy3 O3 C33 O4 -176.3(6) 2_776 . . . ?
Dy3 O3 C33 C34 2.9(12) 2_776 . . . ?
Dy3 O7 N17 Dy2 136.4(3) . . . . ?
Dy3 O7 N17 O8 -68.7(6) . . . . ?
Dy3 O7 N17 O6 118.8(5) . . . . ?
Dy3 O7 N17A Dy2 165.6(8) . . . . ?
Dy3 O7 N17A O8 20.1(18) . . . . ?
Dy3 O7 N17A O6A 162.2(3) . . . . ?
Dy3 O9 C38 O10 -10.2(5) . . . . ?
Dy3 O9 C38 C39 170.8(5) . . . . ?
Dy3 O10 C38 O9 9.3(4) . . . . ?
Dy3 O10 C38 C39 -171.6(5) . . . . ?
Dy3 N7 C10 N5 -178.3(2) . . . . ?
Dy3 N7 C10 C11 0.0(5) . . . . ?
Dy3 N8 C11 C10 0.1(4) . . . . ?
Dy3 N8 C11 C12 177.1(3) . . . . ?
Dy3 N8 C15 C14 -175.2(4) . . . . ?
Dy3 N15 C25 N13 -177.7(2) . . . . ?
Dy3 N15 C25 C26 2.3(5) . . . . ?
Dy3 N16 C26 C25 8.7(4) . . . . ?
Dy3 N16 C26 C27 -169.7(3) . . . . ?
Dy3 N16 C30 C29 169.2(4) . . . . ?
N1 C1 C2 C3 -0.6(8) . . . . ?
N1 C5 C6 N2 -179.1(4) . . . . ?
N1 C5 C6 N3 -0.2(6) . . . . ?
N2 C7 C8 C9 -178.2(4) . . . . ?
N3 N4 C7 N2 0.5(5) . . . . ?
N3 N4 C7 C8 -179.0(4) . . . . ?
N4 N3 C6 N2 -0.6(5) . . . . ?
N4 N3 C6 C5 -179.5(4) . . . . ?
N4 C7 C8 C9 1.2(7) . . . . ?
N5 C10 C11 N8 178.1(4) . . . . ?
N5 C10 C11 C12 1.0(6) . . . . ?
N6 N7 C10 N5 0.5(4) . . . . ?
N6 N7 C10 C11 178.8(3) . . . . ?
N7 N6 C9 N5 0.3(5) . . . . ?
N7 N6 C9 C8 -178.6(4) . . . . ?
N7 C10 C11 N8 0.0(5) . . . . ?
N7 C10 C11 C12 -177.1(4) . . . . ?
N8 C11 C12 C13 -1.4(7) . . . . ?
N9 C16 C17 C18 3.3(7) . . . . ?
N9 C20 C21 N10 -170.4(4) . . . . ?
N9 C20 C21 N11 7.5(5) . . . . ?
N10 C22 C23 C24 -158.4(4) . . . . ?
N11 N12 C22 N10 0.4(5) . . . . ?
N11 N12 C22 C23 176.6(4) . . . . ?
N12 N11 C21 N10 1.1(5) . . . . ?
N12 N11 C21 C20 -177.0(3) . . . . ?
N12 C22 C23 C24 25.7(6) . . . . ?
N13 C25 C26 N16 172.5(4) . . . . ?
N13 C25 C26 C27 -9.1(6) . . . . ?
N14 N15 C25 N13 -0.4(4) . . . . ?
N14 N15 C25 C26 179.6(3) . . . . ?
N15 N14 C24 N13 -0.1(4) . . . . ?
N15 N14 C24 C23 -177.0(4) . . . . ?
N15 C25 C26 N16 -7.5(5) . . . . ?
N15 C25 C26 C27 170.9(4) . . . . ?
N16 C26 C27 C28 0.8(7) . . . . ?
C1 N1 C5 C4 -1.8(6) . . . . ?
C1 N1 C5 C6 177.7(4) . . . . ?
C1 C2 C3 C4 0.1(9) . . . . ?
C2 C3 C4 C5 -0.4(9) . . . . ?
C3 C4 C5 N1 1.3(8) . . . . ?
C3 C4 C5 C6 -178.1(5) . . . . ?
C4 C5 C6 N2 0.4(7) . . . . ?
C4 C5 C6 N3 179.3(4) . . . . ?
C5 N1 C1 C2 1.4(7) . . . . ?
C6 N2 C7 N4 -0.8(5) . . . . ?
C6 N2 C7 C8 178.7(4) . . . . ?
C6 N3 N4 Dy2 -170.3(3) . . . . ?
C6 N3 N4 C7 0.1(4) . . . . ?
C7 N2 C6 N3 0.8(5) . . . . ?
C7 N2 C6 C5 179.7(4) . . . . ?
C7 C8 C9 N5 -179.9(4) . . . . ?
C7 C8 C9 N6 -1.1(7) . . . . ?
C9 N5 C10 N7 -0.4(4) . . . . ?
C9 N5 C10 C11 -178.6(4) . . . . ?
C9 N6 N7 Dy3 178.2(3) . . . . ?
C9 N6 N7 C10 -0.5(4) . . . . ?
C10 N5 C9 N6 0.0(5) . . . . ?
C10 N5 C9 C8 179.0(4) . . . . ?
C10 C11 C12 C13 175.5(4) . . . . ?
C11 N8 C15 C14 1.8(7) . . . . ?
C11 C12 C13 C14 1.4(8) . . . . ?
C12 C13 C14 C15 0.1(9) . . . . ?
C13 C14 C15 N8 -1.8(9) . . . . ?
C15 N8 C11 C10 -177.3(4) . . . . ?
C15 N8 C11 C12 -0.2(6) . . . . ?
C16 N9 C20 C19 -2.4(6) . . . . ?
C16 N9 C20 C21 176.0(4) . . . . ?
C16 C17 C18 C19 -2.1(7) . . . . ?
C17 C18 C19 C20 -1.1(7) . . . . ?
C18 C19 C20 N9 3.5(6) . . . . ?
C18 C19 C20 C21 -174.8(4) . . . . ?
C19 C20 C21 N10 8.0(6) . . . . ?
C19 C20 C21 N11 -174.1(4) . . . . ?
C20 N9 C16 C17 -1.0(6) . . . . ?
C21 N10 C22 N12 0.2(5) . . . . ?
C21 N10 C22 C23 -176.1(4) . . . . ?
C21 N11 N12 Dy2 -170.7(2) . . . . ?
C21 N11 N12 C22 -0.9(4) . . . . ?
C22 N10 C21 N11 -0.8(5) . . . . ?
C22 N10 C21 C20 177.1(4) . . . . ?
C22 C23 C24 N13 160.6(4) . . . . ?
C22 C23 C24 N14 -22.7(6) . . . . ?
C24 N13 C25 N15 0.4(4) . . . . ?
C24 N13 C25 C26 -179.7(4) . . . . ?
C24 N14 N15 Dy3 177.2(3) . . . . ?
C24 N14 N15 C25 0.3(4) . . . . ?
C25 N13 C24 N14 -0.2(4) . . . . ?
C25 N13 C24 C23 176.9(4) . . . . ?
C25 C26 C27 C28 -177.5(4) . . . . ?
C26 N16 C30 C29 0.3(8) . . . . ?
C26 C27 C28 C29 -1.7(8) . . . . ?
C27 C28 C29 C30 2.0(9) . . . . ?
C28 C29 C30 N16 -1.3(9) . . . . ?
C30 N16 C26 C25 178.3(4) . . . . ?
C30 N16 C26 C27 0.0(6) . . . . ?
C36 N18 C35 O5 -177.1(14) . . . . ?
C37 N18 C35 O5 14.7(14) . . . . ?
C36A N18 C35 O5 -170(3) . . . . ?
C37A N18 C35 O5 -19(3) . . . . ?
O11 N19 C40 O12 177(2) . . . . ?
O13 N19 C40 O12 -2(3) . . . . ?
C40 O12 N19 O11 -5(4) . . . . ?
C40 O12 N19 O13 178(2) . . . . ?
